data_7035589
loop_
_publ_author_name
'Bispinghoff, Mark'
'Tondreau, Aaron M.'
'Gr\"utzmacher, Hansj\"org'
'Faradji, Charly A.'
'Pringle, Paul G.'

_publ_section_title
;
 Carbene insertion into a P-H bond: parent phosphinidene-carbene adducts
 from PH3 and bis(phosphinidene)mercury complexes.
;
_journal_issue 14
_journal_name_full 'Dalton transactions (Cambridge, England : 2003)'
_journal_page_first 5999
_journal_page_last 6003
_journal_paper_doi 10.1039/c5dt01741f
_journal_volume 45
_journal_year 2016
_chemical_formula_moiety 'C54 H76 Hg N4 P2'
_chemical_formula_sum 'C54 H76 Hg N4 P2'
_chemical_formula_weight 1043.71
_chemical_name_systematic bis((1,3-bis(2,6-diisopropylphenyl)imidazolidin-2-ylidene)phosphanyl)mercury
_chemical_properties_physical 'Air-sensitive, Moisture-sensitive, Oxygen-sensitive'
_space_group_crystal_system triclinic
_space_group_IT_number 2
_space_group_name_Hall '-P 1'
_space_group_name_H-M_alt 'P -1'
_symmetry_space_group_name_Hall '-P 1'
_symmetry_space_group_name_H-M 'P -1'
_atom_sites_solution_hydrogens geom
_atom_sites_solution_primary direct
_audit_creation_date 2015-03-24
_audit_creation_method
;
Olex2 1.2
(compiled 2015.01.26 svn.r3150 for OlexSys, GUI svn.r4998)
;
_audit_update_record
;
2015-03-25 deposited with the CCDC.
2015-06-30 downloaded from the CCDC.
;
_cell_angle_alpha 103.816(6)
_cell_angle_beta 110.797(5)
_cell_angle_gamma 96.922(6)
_cell_formula_units_Z 1
_cell_length_a 10.7696(5)
_cell_length_b 11.0160(10)
_cell_length_c 12.2625(6)
_cell_measurement_reflns_used 3543
_cell_measurement_temperature 106.22(15)
_cell_measurement_theta_max 28.7590
_cell_measurement_theta_min 3.0760
_cell_volume 1286.44(17)
_computing_cell_refinement
;
CrysAlisPro, Agilent Technologies,
Version 1.171.37.35 (release 13-08-2014 CrysAlis171 .NET)
(compiled Aug 13 2014,18:06:01)
;
_computing_data_collection
;
CrysAlisPro, Agilent Technologies,
Version 1.171.37.35 (release 13-08-2014 CrysAlis171 .NET)
(compiled Aug 13 2014,18:06:01)
;
_computing_data_reduction
;
CrysAlisPro, Agilent Technologies,
Version 1.171.37.35 (release 13-08-2014 CrysAlis171 .NET)
(compiled Aug 13 2014,18:06:01)
;
_computing_molecular_graphics 'Olex2 (Dolomanov et al., 2009)'
_computing_publication_material 'Olex2 (Dolomanov et al., 2009)'
_computing_structure_refinement 'ShelXL (Sheldrick, 2008)'
_computing_structure_solution 'ShelXT (Sheldrick, 2015)'
_diffrn_ambient_environment N~2~
_diffrn_ambient_temperature 106.22(15)
_diffrn_detector 'CCD plate'
_diffrn_detector_area_resol_mean 16.0839
_diffrn_detector_type Sapphire3
_diffrn_measured_fraction_theta_full 0.999
_diffrn_measured_fraction_theta_max 0.999
_diffrn_measurement_details
;
  1 omega    6.00   92.00   1.0000   15.0000
omega____ theta____ kappa____ phi______ frames
    -       27.1678   57.0000   90.0000 86

  2 omega  -11.00   69.00   1.0000   15.0000
omega____ theta____ kappa____ phi______ frames
    -       27.1678  -99.0000 -180.0000 80

  3 omega   19.00   69.00   1.0000   15.0000
omega____ theta____ kappa____ phi______ frames
    -       27.1678  -99.0000  -30.0000 50

  4 omega  -42.00   45.00   1.0000   15.0000
omega____ theta____ kappa____ phi______ frames
    -       27.1678  -57.0000 -150.0000 87

  5 omega   39.00   67.00   1.0000   15.0000
omega____ theta____ kappa____ phi______ frames
    -       27.1678  -99.0000   90.0000 28

  6 omega  -17.00   95.00   1.0000   15.0000
omega____ theta____ kappa____ phi______ frames
    -       27.1678   19.0000   30.0000 112

  7 omega -103.00  -54.00   1.0000   15.0000
omega____ theta____ kappa____ phi______ frames
    -      -26.5428 -179.0000  -60.0000 49
;
_diffrn_measurement_device 'four-circle diffractometer'
_diffrn_measurement_device_type 'Xcalibur, Sapphire3'
_diffrn_measurement_method '\w scans'
_diffrn_orient_matrix_UB_11 0.0257500000
_diffrn_orient_matrix_UB_12 0.0670539000
_diffrn_orient_matrix_UB_13 0.0163706000
_diffrn_orient_matrix_UB_21 0.0608117000
_diffrn_orient_matrix_UB_22 -0.0049282000
_diffrn_orient_matrix_UB_23 0.0450613000
_diffrn_orient_matrix_UB_31 0.0294940000
_diffrn_orient_matrix_UB_32 -0.0106301000
_diffrn_orient_matrix_UB_33 -0.0437969000
_diffrn_radiation_monochromator graphite
_diffrn_radiation_probe x-ray
_diffrn_radiation_type MoK\a
_diffrn_radiation_wavelength 0.71073
_diffrn_reflns_av_R_equivalents 0.0548
_diffrn_reflns_av_unetI/netI 0.0815
_diffrn_reflns_Laue_measured_fraction_full 0.999
_diffrn_reflns_Laue_measured_fraction_max 0.999
_diffrn_reflns_limit_h_max 13
_diffrn_reflns_limit_h_min -13
_diffrn_reflns_limit_k_max 12
_diffrn_reflns_limit_k_min -13
_diffrn_reflns_limit_l_max 15
_diffrn_reflns_limit_l_min -15
_diffrn_reflns_number 10844
_diffrn_reflns_point_group_measured_fraction_full 0.999
_diffrn_reflns_point_group_measured_fraction_max 0.999
_diffrn_reflns_theta_full 25.242
_diffrn_reflns_theta_max 26.370
_diffrn_reflns_theta_min 2.855
_diffrn_source 'Enhance (Mo) X-ray Source'
_exptl_absorpt_coefficient_mu 3.091
_exptl_absorpt_correction_T_max 1.00000
_exptl_absorpt_correction_T_min 0.74571
_exptl_absorpt_correction_type multi-scan
_exptl_absorpt_process_details
;
CrysAlisPro, Agilent Technologies,
Version 1.171.37.35 (release 13-08-2014 CrysAlis171 .NET)
(compiled Aug 13 2014,18:06:01)
Empirical absorption correction using spherical harmonics,
 implemented in SCALE3 ABSPACK scaling algorithm.
Empirical absorption correction using spherical harmonics,
 implemented in SCALE3 ABSPACK scaling algorithm.
;
_exptl_crystal_colour 'clear pale yellow'
_exptl_crystal_density_diffrn 1.347
_exptl_crystal_description trapezoid
_exptl_crystal_F_000 538
_exptl_crystal_recrystallization_method 'Re-crystallisation from solvent: toluene'
_exptl_crystal_size_max 0.16
_exptl_crystal_size_mid 0.12
_exptl_crystal_size_min 0.08
_refine_diff_density_max 4.591
_refine_diff_density_min -3.192
_refine_diff_density_rms 0.167
_refine_ls_extinction_method none
_refine_ls_goodness_of_fit_ref 1.044
_refine_ls_hydrogen_treatment constr
_refine_ls_matrix_type full
_refine_ls_number_parameters 285
_refine_ls_number_reflns 5259
_refine_ls_number_restraints 0
_refine_ls_restrained_S_all 1.044
_refine_ls_R_factor_all 0.0524
_refine_ls_R_factor_gt 0.0513
_refine_ls_shift/su_max 0.000
_refine_ls_shift/su_mean 0.000
_refine_ls_structure_factor_coef Fsqd
_refine_ls_weighting_details 'w=1/[\s^2^(Fo^2^)+(0.0613P)^2^] where P=(Fo^2^+2Fc^2^)/3'
_refine_ls_weighting_scheme calc
_refine_ls_wR_factor_gt 0.1132
_refine_ls_wR_factor_ref 0.1139
_reflns_Friedel_coverage 0.000
_reflns_number_gt 5170
_reflns_number_total 5259
_reflns_threshold_expression 'I > 2\s(I)'
_cod_data_source_file c5dt01741f2.cif
_cod_data_source_block Hg(DippNHCstar=P)2
_cod_depositor_comments 'Adding full bibliography for 7035586--7035589.cif.'
_cod_original_cell_volume 1286.44(16)
_cod_database_code 7035589
_chemical_oxdiff_formula ' C27H38Hg0.5N2P'
_shelx_space_group_comment
;
The symmetry employed for this shelxl refinement is uniquely defined
by the following loop, which should always be used as a source of
symmetry information in preference to the above space-group names.
They are only intended as comments.
;
_reflns_odcompleteness_completeness 99.87
_reflns_odcompleteness_iscentric 1
_reflns_odcompleteness_theta 26.32
_olex2_refinement_description
;
1. Fixed Uiso
 At 1.2 times of:
  All C(H) groups, All C(H,H) groups
 At 1.5 times of:
  All C(H,H,H) groups
2.a Ternary CH refined with riding coordinates:
 C13(H13), C10(H10), C22(H22), C25(H25)
2.b Secondary CH2 refined with riding coordinates:
 C2(H2A,H2B), C3(H3A,H3B)
2.c Aromatic/amide H refined with riding coordinates:
 C6(H6), C8(H8), C7(H7), C18(H18), C19(H19), C20(H20)
2.d Idealised Me refined as rotating group:
 C24(H24A,H24B,H24C), C14(H14A,H14B,H14C), C15(H15A,H15B,H15C), C26(H26A,H26B,
 H26C), C23(H23A,H23B,H23C), C11(H11A,H11B,H11C), C27(H27A,H27B,H27C), C12(H12A,
 H12B,H12C)
;
_shelx_shelxl_version_number 2014/7
_olex2_submission_special_instructions 'No special instructions were received'

loop_
_space_group_symop_operation_xyz
'x, y, z'
'-x, -y, -z'

loop_
_atom_site_label
_atom_site_type_symbol
_atom_site_fract_x
_atom_site_fract_y
_atom_site_fract_z
_atom_site_U_iso_or_equiv
_atom_site_adp_type
_atom_site_occupancy
_atom_site_site_symmetry_order
_atom_site_calc_flag
_atom_site_refinement_flags_posn
_atom_site_refinement_flags_adp
_atom_site_refinement_flags_occupancy
Hg1 Hg 1.0000 0.5000 0.5000 0.01953(11) Uani 1 2 d S T P
P1 P 0.80472(14) 0.43914(14) 0.30834(12) 0.0220(3) Uani 1 1 d . . .
N1 N 0.8040(4) 0.1849(4) 0.3296(4) 0.0204(9) Uani 1 1 d . . .
N2 N 0.6466(4) 0.2014(4) 0.1622(4) 0.0206(10) Uani 1 1 d . . .
C4 C 0.8817(5) 0.2172(5) 0.4584(5) 0.0214(11) Uani 1 1 d . . .
C9 C 0.8197(5) 0.2547(5) 0.5409(5) 0.0221(11) Uani 1 1 d . . .
C1 C 0.7542(5) 0.2719(6) 0.2709(5) 0.0210(11) Uani 1 1 d . . .
C2 C 0.7136(5) 0.0557(6) 0.2672(5) 0.0239(12) Uani 1 1 d . . .
H2A H 0.6518 0.0389 0.3060 0.029 Uiso 1 1 calc R . .
H2B H 0.7654 -0.0104 0.2653 0.029 Uiso 1 1 calc R . .
C6 C 1.0882(6) 0.2218(6) 0.6231(5) 0.0292(13) Uani 1 1 d . . .
H6 H 1.1771 0.2108 0.6517 0.035 Uiso 1 1 calc R . .
C13 C 0.6722(6) 0.2666(6) 0.4996(5) 0.0257(12) Uani 1 1 d . . .
H13 H 0.6371 0.2546 0.4113 0.031 Uiso 1 1 calc R . .
C5 C 1.0150(5) 0.1973(6) 0.4984(5) 0.0237(12) Uani 1 1 d . . .
C3 C 0.6374(6) 0.0644(6) 0.1397(5) 0.0260(12) Uani 1 1 d . . .
H3A H 0.6809 0.0323 0.0852 0.031 Uiso 1 1 calc R . .
H3B H 0.5433 0.0171 0.1050 0.031 Uiso 1 1 calc R . .
C8 C 0.8977(6) 0.2788(6) 0.6645(5) 0.0298(13) Uani 1 1 d . . .
H8 H 0.8603 0.3064 0.7212 0.036 Uiso 1 1 calc R . .
C16 C 0.5879(5) 0.2512(5) 0.0616(5) 0.0208(11) Uani 1 1 d . . .
C24 C 0.9029(6) 0.3686(7) 0.0335(6) 0.0374(15) Uani 1 1 d . . .
H24A H 0.8758 0.3940 -0.0396 0.056 Uiso 1 1 calc GR . .
H24B H 0.9923 0.3514 0.0524 0.056 Uiso 1 1 calc GR . .
H24C H 0.9045 0.4364 0.1001 0.056 Uiso 1 1 calc GR . .
C7 C 1.0294(6) 0.2625(6) 0.7048(5) 0.0316(14) Uani 1 1 d . . .
H7 H 1.0796 0.2792 0.7881 0.038 Uiso 1 1 calc R . .
C10 C 1.0744(6) 0.1474(7) 0.4030(6) 0.0321(14) Uani 1 1 d . . .
H10 H 1.0002 0.0859 0.3309 0.039 Uiso 1 1 calc R . .
C22 C 0.8018(6) 0.2480(6) 0.0138(6) 0.0302(13) Uani 1 1 d . . .
H22 H 0.8324 0.2240 0.0895 0.036 Uiso 1 1 calc R . .
C17 C 0.4557(5) 0.2729(6) 0.0353(5) 0.0235(12) Uani 1 1 d . . .
C25 C 0.3792(6) 0.2465(6) 0.1131(5) 0.0268(12) Uani 1 1 d . . .
H25 H 0.4109 0.1775 0.1454 0.032 Uiso 1 1 calc R . .
C14 C 0.5858(6) 0.1613(7) 0.5203(6) 0.0360(15) Uani 1 1 d . . .
H14A H 0.5957 0.0791 0.4803 0.054 Uiso 1 1 calc GR . .
H14B H 0.4918 0.1657 0.4871 0.054 Uiso 1 1 calc GR . .
H14C H 0.6154 0.1729 0.6065 0.054 Uiso 1 1 calc GR . .
C15 C 0.6577(7) 0.3996(6) 0.5623(6) 0.0365(15) Uani 1 1 d . . .
H15A H 0.6972 0.4165 0.6495 0.055 Uiso 1 1 calc GR . .
H15B H 0.5628 0.4014 0.5361 0.055 Uiso 1 1 calc GR . .
H15C H 0.7039 0.4639 0.5405 0.055 Uiso 1 1 calc GR . .
C21 C 0.6596(6) 0.2727(6) -0.0107(5) 0.0246(12) Uani 1 1 d . . .
C18 C 0.4000(6) 0.3210(6) -0.0610(5) 0.0325(14) Uani 1 1 d . . .
H18 H 0.3140 0.3385 -0.0778 0.039 Uiso 1 1 calc R . .
C26 C 0.4106(6) 0.3642(7) 0.2214(6) 0.0372(15) Uani 1 1 d . . .
H26A H 0.5072 0.3899 0.2689 0.056 Uiso 1 1 calc GR . .
H26B H 0.3650 0.3440 0.2715 0.056 Uiso 1 1 calc GR . .
H26C H 0.3793 0.4329 0.1921 0.056 Uiso 1 1 calc GR . .
C19 C 0.4682(6) 0.3440(6) -0.1332(5) 0.0332(14) Uani 1 1 d . . .
H19 H 0.4284 0.3762 -0.1978 0.040 Uiso 1 1 calc R . .
C20 C 0.5972(6) 0.3183(6) -0.1080(5) 0.0317(14) Uani 1 1 d . . .
H20 H 0.6425 0.3321 -0.1573 0.038 Uiso 1 1 calc R . .
C23 C 0.8000(7) 0.1357(7) -0.0894(6) 0.0401(16) Uani 1 1 d . . .
H23A H 0.7711 0.1570 -0.1648 0.060 Uiso 1 1 calc GR . .
H23B H 0.7380 0.0603 -0.0983 0.060 Uiso 1 1 calc GR . .
H23C H 0.8900 0.1199 -0.0698 0.060 Uiso 1 1 calc GR . .
C11 C 1.1282(8) 0.2523(8) 0.3621(7) 0.0493(19) Uani 1 1 d . . .
H11A H 1.0555 0.2910 0.3248 0.074 Uiso 1 1 calc GR . .
H11B H 1.1647 0.2172 0.3037 0.074 Uiso 1 1 calc GR . .
H11C H 1.1987 0.3161 0.4315 0.074 Uiso 1 1 calc GR . .
C27 C 0.2246(6) 0.2028(7) 0.0407(6) 0.0360(15) Uani 1 1 d . . .
H27A H 0.1897 0.2722 0.0155 0.054 Uiso 1 1 calc GR . .
H27B H 0.1827 0.1774 0.0914 0.054 Uiso 1 1 calc GR . .
H27C H 0.2047 0.1313 -0.0302 0.054 Uiso 1 1 calc GR . .
C12 C 1.1865(7) 0.0771(7) 0.4494(7) 0.0442(17) Uani 1 1 d . . .
H12A H 1.2631 0.1364 0.5172 0.066 Uiso 1 1 calc GR . .
H12B H 1.2143 0.0412 0.3848 0.066 Uiso 1 1 calc GR . .
H12C H 1.1525 0.0096 0.4755 0.066 Uiso 1 1 calc GR . .

loop_
_atom_site_aniso_label
_atom_site_aniso_U_11
_atom_site_aniso_U_22
_atom_site_aniso_U_33
_atom_site_aniso_U_23
_atom_site_aniso_U_13
_atom_site_aniso_U_12
Hg1 0.01768(16) 0.02953(19) 0.01214(15) 0.01086(12) 0.00343(11) 0.00675(11)
P1 0.0241(7) 0.0253(8) 0.0167(7) 0.0129(6) 0.0035(6) 0.0070(6)
N1 0.019(2) 0.024(3) 0.015(2) 0.0083(18) 0.0010(17) 0.0047(18)
N2 0.019(2) 0.027(3) 0.014(2) 0.0097(19) 0.0022(17) 0.0053(19)
C4 0.022(3) 0.024(3) 0.017(3) 0.010(2) 0.003(2) 0.007(2)
C9 0.024(3) 0.025(3) 0.021(3) 0.012(2) 0.008(2) 0.007(2)
C1 0.016(2) 0.031(3) 0.017(3) 0.011(2) 0.005(2) 0.004(2)
C2 0.024(3) 0.027(3) 0.017(3) 0.009(2) 0.003(2) 0.006(2)
C6 0.022(3) 0.035(4) 0.028(3) 0.017(3) 0.002(2) 0.005(2)
C13 0.029(3) 0.031(3) 0.026(3) 0.015(2) 0.015(2) 0.011(2)
C5 0.016(3) 0.032(3) 0.025(3) 0.018(2) 0.005(2) 0.007(2)
C3 0.025(3) 0.030(3) 0.021(3) 0.012(2) 0.005(2) 0.006(2)
C8 0.035(3) 0.038(4) 0.019(3) 0.013(3) 0.011(2) 0.007(3)
C16 0.023(3) 0.025(3) 0.013(2) 0.007(2) 0.003(2) 0.006(2)
C24 0.030(3) 0.046(4) 0.042(4) 0.014(3) 0.019(3) 0.011(3)
C7 0.034(3) 0.040(4) 0.016(3) 0.014(3) 0.001(2) 0.002(3)
C10 0.027(3) 0.049(4) 0.028(3) 0.022(3) 0.012(3) 0.018(3)
C22 0.029(3) 0.042(4) 0.029(3) 0.016(3) 0.016(3) 0.016(3)
C17 0.020(3) 0.033(3) 0.015(3) 0.010(2) 0.002(2) 0.007(2)
C25 0.022(3) 0.035(3) 0.026(3) 0.015(3) 0.009(2) 0.011(2)
C14 0.026(3) 0.053(4) 0.039(4) 0.024(3) 0.017(3) 0.013(3)
C15 0.045(4) 0.039(4) 0.039(4) 0.016(3) 0.026(3) 0.021(3)
C21 0.025(3) 0.036(3) 0.012(3) 0.009(2) 0.005(2) 0.007(2)
C18 0.021(3) 0.048(4) 0.027(3) 0.017(3) 0.003(2) 0.011(3)
C26 0.030(3) 0.054(4) 0.033(3) 0.017(3) 0.016(3) 0.009(3)
C19 0.033(3) 0.044(4) 0.018(3) 0.019(3) 0.000(2) 0.004(3)
C20 0.033(3) 0.044(4) 0.021(3) 0.014(3) 0.011(2) 0.010(3)
C23 0.047(4) 0.048(4) 0.037(4) 0.017(3) 0.025(3) 0.014(3)
C11 0.065(5) 0.055(5) 0.054(5) 0.030(4) 0.041(4) 0.028(4)
C27 0.026(3) 0.049(4) 0.038(4) 0.018(3) 0.014(3) 0.014(3)
C12 0.042(4) 0.044(4) 0.063(5) 0.029(4) 0.028(4) 0.020(3)

loop_
_atom_type_symbol
_atom_type_description
_atom_type_scat_dispersion_real
_atom_type_scat_dispersion_imag
_atom_type_scat_source
C C 0.0033 0.0016 'International Tables Vol C Tables 4.2.6.8 and 6.1.1.4'
H H 0.0000 0.0000 'International Tables Vol C Tables 4.2.6.8 and 6.1.1.4'
Hg Hg -2.3894 9.2266 'International Tables Vol C Tables 4.2.6.8 and 6.1.1.4'
N N 0.0061 0.0033 'International Tables Vol C Tables 4.2.6.8 and 6.1.1.4'
P P 0.1023 0.0942 'International Tables Vol C Tables 4.2.6.8 and 6.1.1.4'

loop_
_geom_angle_atom_site_label_1
_geom_angle_atom_site_label_2
_geom_angle_atom_site_label_3
_geom_angle
_geom_angle_site_symmetry_1
P1 Hg1 P1 180.0 2_766
C1 P1 Hg1 104.31(19) .
C4 N1 C2 117.4(4) .
C1 N1 C4 124.1(4) .
C1 N1 C2 111.1(4) .
C1 N2 C3 111.7(5) .
C1 N2 C16 123.7(5) .
C16 N2 C3 120.1(4) .
C9 C4 N1 119.9(5) .
C5 C4 N1 118.2(4) .
C5 C4 C9 121.5(5) .
C4 C9 C13 122.8(5) .
C8 C9 C4 117.6(5) .
C8 C9 C13 119.6(5) .
N1 C1 P1 132.6(4) .
N1 C1 N2 106.5(5) .
N2 C1 P1 120.9(4) .
N1 C2 H2A 111.4 .
N1 C2 H2B 111.4 .
N1 C2 C3 101.7(4) .
H2A C2 H2B 109.3 .
C3 C2 H2A 111.4 .
C3 C2 H2B 111.4 .
C5 C6 H6 119.9 .
C7 C6 H6 119.9 .
C7 C6 C5 120.3(5) .
C9 C13 H13 107.6 .
C9 C13 C14 110.7(5) .
C9 C13 C15 112.4(5) .
C14 C13 H13 107.6 .
C14 C13 C15 110.6(5) .
C15 C13 H13 107.6 .
C4 C5 C10 119.3(5) .
C6 C5 C4 118.4(5) .
C6 C5 C10 122.3(5) .
N2 C3 C2 102.4(4) .
N2 C3 H3A 111.3 .
N2 C3 H3B 111.3 .
C2 C3 H3A 111.3 .
C2 C3 H3B 111.3 .
H3A C3 H3B 109.2 .
C9 C8 H8 119.4 .
C7 C8 C9 121.2(5) .
C7 C8 H8 119.4 .
C17 C16 N2 118.2(5) .
C21 C16 N2 120.4(5) .
C21 C16 C17 121.3(5) .
H24A C24 H24B 109.5 .
H24A C24 H24C 109.5 .
H24B C24 H24C 109.5 .
C22 C24 H24A 109.5 .
C22 C24 H24B 109.5 .
C22 C24 H24C 109.5 .
C6 C7 H7 119.5 .
C8 C7 C6 120.9(5) .
C8 C7 H7 119.5 .
C5 C10 H10 107.5 .
C11 C10 C5 112.4(5) .
C11 C10 H10 107.5 .
C11 C10 C12 109.1(5) .
C12 C10 C5 112.5(5) .
C12 C10 H10 107.5 .
C24 C22 H22 107.7 .
C24 C22 C21 111.3(5) .
C24 C22 C23 111.0(5) .
C21 C22 H22 107.7 .
C21 C22 C23 111.3(5) .
C23 C22 H22 107.7 .
C16 C17 C25 120.4(5) .
C18 C17 C16 118.0(5) .
C18 C17 C25 121.7(5) .
C17 C25 H25 107.8 .
C17 C25 C26 110.9(5) .
C17 C25 C27 113.0(5) .
C26 C25 H25 107.8 .
C26 C25 C27 109.2(5) .
C27 C25 H25 107.8 .
C13 C14 H14A 109.5 .
C13 C14 H14B 109.5 .
C13 C14 H14C 109.5 .
H14A C14 H14B 109.5 .
H14A C14 H14C 109.5 .
H14B C14 H14C 109.5 .
C13 C15 H15A 109.5 .
C13 C15 H15B 109.5 .
C13 C15 H15C 109.5 .
H15A C15 H15B 109.5 .
H15A C15 H15C 109.5 .
H15B C15 H15C 109.5 .
C16 C21 C22 122.7(5) .
C20 C21 C16 118.0(5) .
C20 C21 C22 119.2(5) .
C17 C18 H18 118.9 .
C17 C18 C19 122.1(5) .
C19 C18 H18 118.9 .
C25 C26 H26A 109.5 .
C25 C26 H26B 109.5 .
C25 C26 H26C 109.5 .
H26A C26 H26B 109.5 .
H26A C26 H26C 109.5 .
H26B C26 H26C 109.5 .
C18 C19 H19 120.5 .
C18 C19 C20 119.0(6) .
C20 C19 H19 120.5 .
C21 C20 C19 121.5(5) .
C21 C20 H20 119.3 .
C19 C20 H20 119.3 .
C22 C23 H23A 109.5 .
C22 C23 H23B 109.5 .
C22 C23 H23C 109.5 .
H23A C23 H23B 109.5 .
H23A C23 H23C 109.5 .
H23B C23 H23C 109.5 .
C10 C11 H11A 109.5 .
C10 C11 H11B 109.5 .
C10 C11 H11C 109.5 .
H11A C11 H11B 109.5 .
H11A C11 H11C 109.5 .
H11B C11 H11C 109.5 .
C25 C27 H27A 109.5 .
C25 C27 H27B 109.5 .
C25 C27 H27C 109.5 .
H27A C27 H27B 109.5 .
H27A C27 H27C 109.5 .
H27B C27 H27C 109.5 .
C10 C12 H12A 109.5 .
C10 C12 H12B 109.5 .
C10 C12 H12C 109.5 .
H12A C12 H12B 109.5 .
H12A C12 H12C 109.5 .
H12B C12 H12C 109.5 .

loop_
_geom_bond_atom_site_label_1
_geom_bond_atom_site_label_2
_geom_bond_distance
_geom_bond_site_symmetry_2
Hg1 P1 2.4070(14) 2_766
Hg1 P1 2.4070(14) .
P1 C1 1.754(6) .
N1 C4 1.429(7) .
N1 C1 1.380(7) .
N1 C2 1.476(7) .
N2 C1 1.384(7) .
N2 C3 1.452(8) .
N2 C16 1.441(7) .
C4 C9 1.410(7) .
C4 C5 1.406(7) .
C9 C13 1.520(7) .
C9 C8 1.387(8) .
C2 H2A 0.9700 .
C2 H2B 0.9700 .
C2 C3 1.518(8) .
C6 H6 0.9300 .
C6 C5 1.388(8) .
C6 C7 1.382(8) .
C13 H13 0.9800 .
C13 C14 1.524(8) .
C13 C15 1.538(8) .
C5 C10 1.547(8) .
C3 H3A 0.9700 .
C3 H3B 0.9700 .
C8 H8 0.9300 .
C8 C7 1.376(9) .
C16 C17 1.408(7) .
C16 C21 1.406(7) .
C24 H24A 0.9600 .
C24 H24B 0.9600 .
C24 H24C 0.9600 .
C24 C22 1.523(9) .
C7 H7 0.9300 .
C10 H10 0.9800 .
C10 C11 1.498(10) .
C10 C12 1.525(9) .
C22 H22 0.9800 .
C22 C21 1.524(8) .
C22 C23 1.537(9) .
C17 C25 1.518(7) .
C17 C18 1.381(8) .
C25 H25 0.9800 .
C25 C26 1.520(9) .
C25 C27 1.532(8) .
C14 H14A 0.9600 .
C14 H14B 0.9600 .
C14 H14C 0.9600 .
C15 H15A 0.9600 .
C15 H15B 0.9600 .
C15 H15C 0.9600 .
C21 C20 1.388(8) .
C18 H18 0.9300 .
C18 C19 1.382(8) .
C26 H26A 0.9600 .
C26 H26B 0.9600 .
C26 H26C 0.9600 .
C19 H19 0.9300 .
C19 C20 1.392(9) .
C20 H20 0.9300 .
C23 H23A 0.9600 .
C23 H23B 0.9600 .
C23 H23C 0.9600 .
C11 H11A 0.9600 .
C11 H11B 0.9600 .
C11 H11C 0.9600 .
C27 H27A 0.9600 .
C27 H27B 0.9600 .
C27 H27C 0.9600 .
C12 H12A 0.9600 .
C12 H12B 0.9600 .
C12 H12C 0.9600 .
